data_7051767
loop_
_publ_author_name
'Deiters, Emmanuel'
'Bulach, V\'eronique'
'Wais Hosseini, Mir'

_publ_section_title
;
 Molecular tectonics: ribbon type coordination networks based on
 porphyrins bearing two pyridine or two pyridine N-oxide units
;
_journal_issue 1
_journal_name_full 'New Journal of Chemistry'
_journal_page_first 99
_journal_paper_doi 10.1039/b708352a
_journal_volume 32
_journal_year 2008
_chemical_formula_moiety '2(C42 H26 Br2 Cu2 N6 O2), 3 (H2O)'
_chemical_formula_sum 'C84 H58 Br4 Cu4 N12 O7'
_chemical_formula_weight 1921.22
_chemical_name_systematic
;
?
;
_space_group_IT_number 2
_symmetry_cell_setting triclinic
_symmetry_space_group_name_Hall '-P 1'
_symmetry_space_group_name_H-M 'P -1'
_atom_sites_solution_hydrogens geom
_atom_sites_solution_primary direct
_atom_sites_solution_secondary difmap
_audit_creation_method SHELXL-97
_cell_angle_alpha 80.7490(10)
_cell_angle_beta 78.4670(10)
_cell_angle_gamma 75.4150(10)
_cell_formula_units_Z 1
_cell_length_a 8.1872(3)
_cell_length_b 14.4491(5)
_cell_length_c 16.8506(5)
_cell_measurement_reflns_used 6562
_cell_measurement_temperature 173(2)
_cell_measurement_theta_max 28.35
_cell_measurement_theta_min 2.61
_cell_volume 1877.34(11)
_computing_cell_refinement 'Bruker SMART'
_computing_data_collection 'Bruker SMART'
_computing_data_reduction 'Bruker SAINT'
_computing_molecular_graphics 'Bruker SHELXTL'
_computing_publication_material 'Bruker SHELXTL'
_computing_structure_refinement 'SHELXL-97 (Sheldrick, 1997)'
_computing_structure_solution 'SHELXS-97 (Sheldrick, 1990)'
_diffrn_ambient_temperature 173(2)
_diffrn_measured_fraction_theta_full 0.994
_diffrn_measured_fraction_theta_max 0.994
_diffrn_measurement_device_type 'CCD area detector'
_diffrn_measurement_method 'phi and omega scans'
_diffrn_radiation_monochromator graphite
_diffrn_radiation_source 'fine-focus sealed tube'
_diffrn_radiation_type MoK\a
_diffrn_radiation_wavelength 0.71073
_diffrn_reflns_av_R_equivalents 0.0419
_diffrn_reflns_av_sigmaI/netI 0.0461
_diffrn_reflns_limit_h_max 11
_diffrn_reflns_limit_h_min -11
_diffrn_reflns_limit_k_max 20
_diffrn_reflns_limit_k_min -20
_diffrn_reflns_limit_l_max 23
_diffrn_reflns_limit_l_min -23
_diffrn_reflns_number 50820
_diffrn_reflns_theta_full 30.11
_diffrn_reflns_theta_max 30.11
_diffrn_reflns_theta_min 1.81
_exptl_absorpt_coefficient_mu 3.312
_exptl_absorpt_correction_T_max 0.8789
_exptl_absorpt_correction_T_min 0.7120
_exptl_absorpt_correction_type multi-scan
_exptl_absorpt_process_details sadabs
_exptl_crystal_colour red
_exptl_crystal_density_diffrn 1.699
_exptl_crystal_density_meas ?
_exptl_crystal_density_method 'not measured'
_exptl_crystal_description plate
_exptl_crystal_F_000 958
_exptl_crystal_size_max 0.11
_exptl_crystal_size_mid 0.07
_exptl_crystal_size_min 0.04
_refine_diff_density_max 2.490
_refine_diff_density_min -2.953
_refine_diff_density_rms 0.226
_refine_ls_extinction_method none
_refine_ls_goodness_of_fit_ref 1.024
_refine_ls_hydrogen_treatment constr
_refine_ls_matrix_type full
_refine_ls_number_parameters 520
_refine_ls_number_reflns 11013
_refine_ls_number_restraints 0
_refine_ls_restrained_S_all 1.024
_refine_ls_R_factor_all 0.1111
_refine_ls_R_factor_gt 0.0795
_refine_ls_shift/su_max 0.000
_refine_ls_shift/su_mean 0.000
_refine_ls_structure_factor_coef Fsqd
_refine_ls_weighting_details 'calc w=1/[\s^2^(Fo^2^)+(0.1800P)^2^+6.7000P] where P=(Fo^2^+2Fc^2^)/3'
_refine_ls_weighting_scheme calc
_refine_ls_wR_factor_gt 0.2533
_refine_ls_wR_factor_ref 0.2797
_reflns_number_gt 7701
_reflns_number_total 11013
_reflns_threshold_expression >2sigma(I)
_cod_data_source_file b708352a.txt
_cod_data_source_block e139a
_cod_depositor_comments
;
The following automatic conversions were performed:
'_symmetry_cell_setting' value 'Triclinic' changed to 'triclinic'
according to '/home/saulius/struct/CIF-dictionaries/cif_core.dic'
dictionary named 'cif_core.dic' version 2.4.1 from 2010-06-29.

Automatic conversion script
Id: cif_fix_enum 1527 2010-12-29 10:47:43Z saulius 

The following automatic conversions were performed:

'_exptl_crystal_density_meas' value 'none' was changed to '?' - the
value is perceived as not measured.

Automatic conversion script
Id: cif_fix_values 3008 2015-01-20 13:52:24Z robertas 
;
_cod_original_sg_symbol_H-M P-1
_cod_database_code 7051767

loop_
_symmetry_equiv_pos_as_xyz
'x, y, z'
'-x, -y, -z'

loop_
_atom_site_label
_atom_site_type_symbol
_atom_site_fract_x
_atom_site_fract_y
_atom_site_fract_z
_atom_site_U_iso_or_equiv
_atom_site_adp_type
_atom_site_occupancy
_atom_site_symmetry_multiplicity
_atom_site_calc_flag
_atom_site_refinement_flags
_atom_site_disorder_assembly
_atom_site_disorder_group
Cu2 Cu 0.5000 0.5000 0.5000 0.0265(2) Uani 1 2 d S . .
Cu1 Cu 0.69338(8) 0.05097(4) 0.07457(3) 0.01920(17) Uani 1 1 d . . .
Cu3 Cu 0.0527(3) 0.42587(13) 0.55955(13) 0.0560(6) Uani 0.50 1 d P . .
Br1 Br 0.09082(14) 0.27208(8) 0.62968(7) 0.0719(3) Uani 1 1 d . . .
Br2 Br 0.11471(10) 0.57419(5) 0.55911(5) 0.0451(2) Uani 1 1 d . . .
C1 C 0.6006(7) 0.2247(3) 0.1685(3) 0.0214(9) Uani 1 1 d . . .
C2 C 0.5779(8) 0.3281(4) 0.1556(3) 0.0269(10) Uani 1 1 d . . .
H2 H 0.5316 0.3711 0.1958 0.032 Uiso 1 1 calc R . .
C3 C 0.6350(8) 0.3523(4) 0.0756(3) 0.0274(11) Uani 1 1 d . . .
H3 H 0.6357 0.4153 0.0487 0.033 Uiso 1 1 calc R . .
C4 C 0.6944(7) 0.2631(3) 0.0394(3) 0.0229(9) Uani 1 1 d . . .
C5 C 0.7816(7) 0.2562(3) -0.0414(3) 0.0231(10) Uani 1 1 d . . .
C6 C 0.8339(7) 0.1701(4) -0.0770(3) 0.0240(10) Uani 1 1 d . . .
C7 C 0.9324(8) 0.1600(4) -0.1571(3) 0.0272(11) Uani 1 1 d . . .
H7 H 0.9781 0.2085 -0.1930 0.033 Uiso 1 1 calc R . .
C8 C 0.9483(7) 0.0676(4) -0.1720(3) 0.0259(10) Uani 1 1 d . . .
H8 H 1.0094 0.0391 -0.2194 0.031 Uiso 1 1 calc R . .
C9 C 0.8538(7) 0.0219(4) -0.1012(3) 0.0220(9) Uani 1 1 d . . .
C10 C 0.8224(7) -0.0697(3) -0.0957(3) 0.0205(9) Uani 1 1 d . . .
C11 C 0.7399(7) -0.1153(4) -0.0243(3) 0.0216(9) Uani 1 1 d . . .
C12 C 0.6969(7) -0.2069(4) -0.0177(3) 0.0245(10) Uani 1 1 d . . .
H12 H 0.7096 -0.2444 -0.0609 0.029 Uiso 1 1 calc R . .
C13 C 0.6342(7) -0.2302(4) 0.0627(3) 0.0260(10) Uani 1 1 d . . .
H13 H 0.5941 -0.2865 0.0858 0.031 Uiso 1 1 calc R . .
C14 C 0.6407(7) -0.1534(3) 0.1051(3) 0.0216(9) Uani 1 1 d . . .
C15 C 0.6007(7) -0.1530(3) 0.1895(3) 0.0219(9) Uani 1 1 d . . .
C16 C 0.5951(7) -0.0752(3) 0.2308(3) 0.0211(9) Uani 1 1 d . . .
C17 C 0.5628(7) -0.0765(4) 0.3179(3) 0.0255(10) Uani 1 1 d . . .
H17 H 0.5477 -0.1300 0.3573 0.031 Uiso 1 1 calc R . .
C18 C 0.5582(7) 0.0143(4) 0.3331(3) 0.0250(10) Uani 1 1 d . . .
H18 H 0.5395 0.0359 0.3852 0.030 Uiso 1 1 calc R . .
C19 C 0.5871(7) 0.0714(3) 0.2551(3) 0.0210(9) Uani 1 1 d . . .
C20 C 0.5745(7) 0.1699(3) 0.2450(3) 0.0215(9) Uani 1 1 d . . .
C21 C 0.8178(8) 0.3463(4) -0.0926(3) 0.0260(10) Uani 1 1 d . . .
C22 C 0.9217(8) 0.3976(4) -0.0703(3) 0.0308(11) Uani 1 1 d . . .
H22 H 0.9695 0.3765 -0.0218 0.037 Uiso 1 1 calc R . .
C23 C 0.9550(9) 0.4807(4) -0.1202(4) 0.0370(13) Uani 1 1 d . . .
H23 H 1.0237 0.5164 -0.1045 0.044 Uiso 1 1 calc R . .
C41 C 0.8896(9) 0.5111(4) -0.1913(4) 0.0394(14) Uani 1 1 d . . .
H41 H 0.9146 0.5669 -0.2248 0.047 Uiso 1 1 calc R . .
C24 C 0.7875(9) 0.4607(4) -0.2143(4) 0.0368(13) Uani 1 1 d . . .
H24 H 0.7420 0.4816 -0.2635 0.044 Uiso 1 1 calc R . .
C25 C 0.7519(8) 0.3785(4) -0.1645(3) 0.0305(11) Uani 1 1 d . . .
H25 H 0.6811 0.3440 -0.1802 0.037 Uiso 1 1 calc R . .
C26 C 0.8757(7) -0.1226(4) -0.1686(3) 0.0237(10) Uani 1 1 d . . .
C27 C 0.8156(8) -0.0815(4) -0.2413(3) 0.0291(11) Uani 1 1 d . . .
H27 H 0.7432 -0.0188 -0.2448 0.035 Uiso 1 1 calc R . .
C28 C 0.8633(8) -0.1339(6) -0.3097(4) 0.0382(14) Uani 1 1 d . . .
H28 H 0.8228 -0.1062 -0.3592 0.046 Uiso 1 1 calc R . .
C42 C 0.9685(9) -0.2252(6) -0.3047(4) 0.0422(16) Uani 1 1 d . . .
H42 H 0.9965 -0.2610 -0.3502 0.051 Uiso 1 1 calc R . .
C29 C 1.0326(8) -0.2644(5) -0.2345(4) 0.0363(13) Uani 1 1 d . . .
H29 H 1.1095 -0.3259 -0.2325 0.044 Uiso 1 1 calc R . .
C30 C 0.9858(7) -0.2146(4) -0.1652(4) 0.0283(11) Uani 1 1 d . . .
H30 H 1.0283 -0.2431 -0.1164 0.034 Uiso 1 1 calc R . .
C31 C 0.5619(7) -0.2421(4) 0.2400(3) 0.0222(9) Uani 1 1 d . . .
C32 C 0.6863(7) -0.3287(4) 0.2393(3) 0.0266(10) Uani 1 1 d . . .
H32 H 0.7940 -0.3314 0.2048 0.032 Uiso 1 1 calc R . .
C33 C 0.6533(8) -0.4105(4) 0.2888(3) 0.0272(11) Uani 1 1 d . . .
H33 H 0.7378 -0.4691 0.2880 0.033 Uiso 1 1 calc R . .
C34 C 0.3767(7) -0.3255(4) 0.3404(3) 0.0260(10) Uani 1 1 d . . .
H34 H 0.2700 -0.3252 0.3753 0.031 Uiso 1 1 calc R . .
C35 C 0.4046(7) -0.2416(4) 0.2914(3) 0.0254(10) Uani 1 1 d . . .
H35 H 0.3169 -0.1843 0.2929 0.030 Uiso 1 1 calc R . .
C36 C 0.5353(7) 0.2207(3) 0.3199(3) 0.0210(9) Uani 1 1 d . . .
C37 C 0.6485(7) 0.1977(4) 0.3753(3) 0.0261(10) Uani 1 1 d . . .
H37 H 0.7461 0.1459 0.3679 0.031 Uiso 1 1 calc R . .
C38 C 0.6208(8) 0.2492(4) 0.4413(3) 0.0277(11) Uani 1 1 d . . .
H38 H 0.6998 0.2334 0.4784 0.033 Uiso 1 1 calc R . .
C39 C 0.3641(7) 0.3431(4) 0.4030(3) 0.0263(10) Uani 1 1 d . . .
H39 H 0.2640 0.3925 0.4140 0.032 Uiso 1 1 calc R . .
C40 C 0.3879(7) 0.2936(4) 0.3362(3) 0.0243(10) Uani 1 1 d . . .
H40 H 0.3044 0.3091 0.3014 0.029 Uiso 1 1 calc R . .
N1 N 0.6665(6) 0.1870(3) 0.0966(2) 0.0203(8) Uani 1 1 d . . .
N2 N 0.7907(6) 0.0847(3) -0.0420(2) 0.0213(8) Uani 1 1 d . . .
N3 N 0.7008(6) -0.0812(3) 0.0511(2) 0.0220(8) Uani 1 1 d . . .
N4 N 0.6148(6) 0.0147(3) 0.1932(2) 0.0207(8) Uani 1 1 d . . .
N6 N 0.5001(6) -0.4066(3) 0.3385(2) 0.0247(9) Uani 1 1 d . . .
N7 N 0.4818(6) 0.3215(3) 0.4523(3) 0.0241(9) Uani 1 1 d . . .
O1 O 0.4718(6) -0.4866(3) 0.3853(2) 0.0301(9) Uani 1 1 d . . .
O2 O 0.4574(6) 0.3708(3) 0.5163(2) 0.0317(9) Uani 1 1 d . . .
O4 O 0.7183(11) 0.8729(7) 0.4960(5) 0.0354(19) Uani 0.50 1 d P . .
O3A O 0.9588(19) 0.1000(14) 0.5839(10) 0.097(6) Uani 0.50 1 d P . .
O3B O 0.965(2) 0.1509(10) 0.5185(9) 0.070(4) Uani 0.50 1 d P . .

loop_
_atom_site_aniso_label
_atom_site_aniso_U_11
_atom_site_aniso_U_22
_atom_site_aniso_U_33
_atom_site_aniso_U_23
_atom_site_aniso_U_13
_atom_site_aniso_U_12
Cu2 0.0517(6) 0.0178(4) 0.0137(4) -0.0011(3) -0.0039(4) -0.0164(4)
Cu1 0.0279(3) 0.0164(3) 0.0143(3) -0.00234(19) -0.0020(2) -0.0076(2)
Cu3 0.0617(12) 0.0323(8) 0.0637(12) -0.0221(8) 0.0406(10) -0.0217(8)
Br1 0.0694(6) 0.0796(7) 0.0679(6) 0.0052(5) -0.0207(5) -0.0206(5)
Br2 0.0462(4) 0.0382(4) 0.0488(4) -0.0094(3) -0.0069(3) -0.0039(3)
C1 0.028(2) 0.016(2) 0.021(2) -0.0047(16) -0.0019(18) -0.0065(17)
C2 0.037(3) 0.018(2) 0.025(2) -0.0053(18) -0.002(2) -0.007(2)
C3 0.039(3) 0.017(2) 0.025(2) -0.0039(18) -0.003(2) -0.005(2)
C4 0.034(3) 0.016(2) 0.020(2) -0.0026(16) -0.0045(19) -0.0073(18)
C5 0.036(3) 0.016(2) 0.018(2) 0.0000(16) -0.0039(19) -0.0106(19)
C6 0.032(3) 0.022(2) 0.019(2) -0.0018(17) -0.0005(19) -0.0105(19)
C7 0.037(3) 0.026(2) 0.018(2) -0.0001(18) 0.002(2) -0.014(2)
C8 0.033(3) 0.024(2) 0.020(2) -0.0037(18) 0.0017(19) -0.010(2)
C9 0.030(3) 0.023(2) 0.0140(19) -0.0039(16) -0.0008(17) -0.0081(19)
C10 0.026(2) 0.020(2) 0.0158(19) -0.0035(16) -0.0026(17) -0.0055(17)
C11 0.026(2) 0.022(2) 0.018(2) -0.0037(17) -0.0026(17) -0.0089(18)
C12 0.035(3) 0.021(2) 0.020(2) -0.0052(17) -0.0023(19) -0.013(2)
C13 0.037(3) 0.022(2) 0.022(2) -0.0041(18) -0.003(2) -0.014(2)
C14 0.032(3) 0.017(2) 0.017(2) -0.0019(16) -0.0033(18) -0.0082(18)
C15 0.030(3) 0.018(2) 0.017(2) 0.0008(16) -0.0025(18) -0.0069(18)
C16 0.029(2) 0.018(2) 0.018(2) 0.0003(16) -0.0030(18) -0.0099(18)
C17 0.038(3) 0.020(2) 0.018(2) -0.0019(17) -0.0014(19) -0.008(2)
C18 0.037(3) 0.022(2) 0.017(2) -0.0019(17) -0.0033(19) -0.009(2)
C19 0.028(2) 0.018(2) 0.017(2) -0.0058(16) -0.0011(17) -0.0059(17)
C20 0.027(2) 0.021(2) 0.018(2) -0.0058(17) -0.0019(17) -0.0082(18)
C21 0.040(3) 0.018(2) 0.020(2) -0.0007(17) -0.002(2) -0.011(2)
C22 0.042(3) 0.026(2) 0.027(3) -0.004(2) -0.007(2) -0.012(2)
C23 0.046(4) 0.027(3) 0.042(3) -0.004(2) -0.002(3) -0.019(2)
C41 0.048(4) 0.025(3) 0.043(3) 0.006(2) -0.004(3) -0.014(3)
C24 0.056(4) 0.024(3) 0.029(3) 0.006(2) -0.007(3) -0.012(3)
C25 0.045(3) 0.024(2) 0.025(2) 0.002(2) -0.007(2) -0.015(2)
C26 0.025(2) 0.027(2) 0.021(2) -0.0076(18) 0.0012(18) -0.0102(19)
C27 0.032(3) 0.035(3) 0.021(2) -0.006(2) -0.002(2) -0.010(2)
C28 0.031(3) 0.066(4) 0.024(3) -0.018(3) 0.001(2) -0.020(3)
C42 0.036(3) 0.061(4) 0.039(3) -0.034(3) 0.009(3) -0.023(3)
C29 0.029(3) 0.032(3) 0.050(4) -0.023(3) 0.006(3) -0.011(2)
C30 0.028(3) 0.025(2) 0.034(3) -0.008(2) 0.000(2) -0.009(2)
C31 0.032(3) 0.021(2) 0.0149(19) -0.0005(16) -0.0017(18) -0.0108(19)
C32 0.035(3) 0.022(2) 0.020(2) -0.0013(18) 0.0025(19) -0.008(2)
C33 0.038(3) 0.020(2) 0.021(2) 0.0000(18) 0.000(2) -0.007(2)
C34 0.032(3) 0.026(2) 0.020(2) -0.0017(18) 0.0000(19) -0.011(2)
C35 0.031(3) 0.026(2) 0.020(2) -0.0008(18) -0.0029(19) -0.011(2)
C36 0.025(2) 0.020(2) 0.019(2) -0.0060(16) 0.0003(17) -0.0086(18)
C37 0.029(3) 0.025(2) 0.026(2) -0.0063(19) -0.004(2) -0.008(2)
C38 0.036(3) 0.027(2) 0.024(2) -0.0029(19) -0.007(2) -0.013(2)
C39 0.031(3) 0.022(2) 0.026(2) -0.0067(18) 0.001(2) -0.008(2)
C40 0.028(3) 0.022(2) 0.025(2) -0.0047(18) -0.0030(19) -0.0090(19)
N1 0.030(2) 0.0179(17) 0.0155(17) -0.0022(14) -0.0038(15) -0.0091(15)
N2 0.031(2) 0.0158(17) 0.0177(18) -0.0023(14) -0.0005(16) -0.0083(15)
N3 0.032(2) 0.0197(18) 0.0158(17) -0.0014(14) -0.0026(16) -0.0098(16)
N4 0.029(2) 0.0173(17) 0.0158(17) -0.0026(14) -0.0003(15) -0.0085(15)
N6 0.044(3) 0.0194(19) 0.0142(17) 0.0003(14) -0.0035(17) -0.0162(18)
N7 0.038(2) 0.0185(18) 0.0178(18) -0.0069(15) 0.0016(17) -0.0131(17)
O1 0.056(3) 0.0249(18) 0.0164(16) 0.0032(13) -0.0067(16) -0.0243(18)
O2 0.062(3) 0.0215(17) 0.0132(15) -0.0040(13) 0.0021(16) -0.0184(18)
O4 0.033(4) 0.053(5) 0.015(3) -0.001(3) 0.002(3) -0.007(4)
O3A 0.061(9) 0.143(15) 0.083(10) 0.037(10) 0.005(7) -0.063(10)
O3B 0.090(10) 0.056(7) 0.070(8) -0.005(6) -0.035(7) -0.010(7)

loop_
_atom_type_symbol
_atom_type_description
_atom_type_scat_dispersion_real
_atom_type_scat_dispersion_imag
_atom_type_scat_source
C C 0.0033 0.0016 'International Tables Vol C Tables 4.2.6.8 and 6.1.1.4'
H H 0.0000 0.0000 'International Tables Vol C Tables 4.2.6.8 and 6.1.1.4'
N N 0.0061 0.0033 'International Tables Vol C Tables 4.2.6.8 and 6.1.1.4'
O O 0.0106 0.0060 'International Tables Vol C Tables 4.2.6.8 and 6.1.1.4'
Cu Cu 0.3201 1.2651 'International Tables Vol C Tables 4.2.6.8 and 6.1.1.4'
Br Br -0.2901 2.4595 'International Tables Vol C Tables 4.2.6.8 and 6.1.1.4'

loop_
_geom_angle_atom_site_label_1
_geom_angle_atom_site_label_2
_geom_angle_atom_site_label_3
_geom_angle
_geom_angle_site_symmetry_1
_geom_angle_site_symmetry_3
_geom_angle_publ_flag
O2 Cu2 O2 179.999(1) 2_666 . ?
O2 Cu2 O1 90.16(15) 2_666 2_656 ?
O2 Cu2 O1 89.83(15) . 2_656 ?
O2 Cu2 O1 89.84(15) 2_666 1_565 ?
O2 Cu2 O1 90.16(15) . 1_565 ?
O1 Cu2 O1 179.998(1) 2_656 1_565 ?
N3 Cu1 N2 89.94(16) . . ?
N3 Cu1 N4 90.48(16) . . ?
N2 Cu1 N4 175.47(18) . . ?
N3 Cu1 N1 175.41(18) . . ?
N2 Cu1 N1 90.34(16) . . ?
N4 Cu1 N1 89.60(16) . . ?
Br1 Cu3 Br2 141.18(13) . . ?
Br1 Cu3 Br2 106.66(8) . 2_566 ?
Br2 Cu3 Br2 112.16(9) . 2_566 ?
Br1 Cu3 Cu3 157.29(15) . 2_566 ?
Br2 Cu3 Cu3 61.53(6) . 2_566 ?
Br2 Cu3 Cu3 50.63(9) 2_566 2_566 ?
Cu3 Br2 Cu3 67.84(9) . 2_566 ?
N1 C1 C20 124.7(4) . . ?
N1 C1 C2 110.0(4) . . ?
C20 C1 C2 125.0(5) . . ?
C3 C2 C1 107.3(5) . . ?
C3 C2 H2 126.4 . . ?
C1 C2 H2 126.4 . . ?
C2 C3 C4 106.2(4) . . ?
C2 C3 H3 126.9 . . ?
C4 C3 H3 126.9 . . ?
N1 C4 C5 125.7(4) . . ?
N1 C4 C3 110.3(4) . . ?
C5 C4 C3 123.8(4) . . ?
C6 C5 C4 123.5(4) . . ?
C6 C5 C21 118.1(4) . . ?
C4 C5 C21 118.4(4) . . ?
N2 C6 C5 124.8(5) . . ?
N2 C6 C7 110.6(4) . . ?
C5 C6 C7 124.5(5) . . ?
C8 C7 C6 107.2(4) . . ?
C8 C7 H7 126.4 . . ?
C6 C7 H7 126.4 . . ?
C7 C8 C9 106.5(4) . . ?
C7 C8 H8 126.7 . . ?
C9 C8 H8 126.7 . . ?
N2 C9 C10 125.3(4) . . ?
N2 C9 C8 110.0(4) . . ?
C10 C9 C8 124.6(4) . . ?
C9 C10 C11 123.5(4) . . ?
C9 C10 C26 119.2(4) . . ?
C11 C10 C26 117.3(4) . . ?
N3 C11 C10 124.4(4) . . ?
N3 C11 C12 110.4(4) . . ?
C10 C11 C12 125.0(5) . . ?
C13 C12 C11 107.1(4) . . ?
C13 C12 H12 126.5 . . ?
C11 C12 H12 126.5 . . ?
C12 C13 C14 106.7(4) . . ?
C12 C13 H13 126.6 . . ?
C14 C13 H13 126.6 . . ?
N3 C14 C15 124.4(4) . . ?
N3 C14 C13 110.7(4) . . ?
C15 C14 C13 124.8(4) . . ?
C14 C15 C16 124.9(4) . . ?
C14 C15 C31 117.8(4) . . ?
C16 C15 C31 117.3(4) . . ?
N4 C16 C15 124.6(4) . . ?
N4 C16 C17 110.5(4) . . ?
C15 C16 C17 124.9(4) . . ?
C18 C17 C16 106.4(4) . . ?
C18 C17 H17 126.8 . . ?
C16 C17 H17 126.8 . . ?
C17 C18 C19 107.3(4) . . ?
C17 C18 H18 126.3 . . ?
C19 C18 H18 126.3 . . ?
N4 C19 C20 125.6(4) . . ?
N4 C19 C18 109.7(4) . . ?
C20 C19 C18 124.5(4) . . ?
C19 C20 C1 123.7(4) . . ?
C19 C20 C36 118.2(4) . . ?
C1 C20 C36 118.1(4) . . ?
C25 C21 C22 118.8(5) . . ?
C25 C21 C5 120.2(5) . . ?
C22 C21 C5 120.9(5) . . ?
C21 C22 C23 119.5(5) . . ?
C21 C22 H22 120.3 . . ?
C23 C22 H22 120.3 . . ?
C41 C23 C22 120.9(6) . . ?
C41 C23 H23 119.5 . . ?
C22 C23 H23 119.5 . . ?
C23 C41 C24 120.2(5) . . ?
C23 C41 H41 119.9 . . ?
C24 C41 H41 119.9 . . ?
C41 C24 C25 119.3(6) . . ?
C41 C24 H24 120.3 . . ?
C25 C24 H24 120.3 . . ?
C21 C25 C24 121.3(6) . . ?
C21 C25 H25 119.4 . . ?
C24 C25 H25 119.4 . . ?
C27 C26 C30 119.3(5) . . ?
C27 C26 C10 120.2(5) . . ?
C30 C26 C10 120.5(5) . . ?
C26 C27 C28 119.6(6) . . ?
C26 C27 H27 120.2 . . ?
C28 C27 H27 120.2 . . ?
C42 C28 C27 120.3(6) . . ?
C42 C28 H28 119.8 . . ?
C27 C28 H28 119.8 . . ?
C29 C42 C28 120.2(6) . . ?
C29 C42 H42 119.9 . . ?
C28 C42 H42 119.9 . . ?
C42 C29 C30 120.7(6) . . ?
C42 C29 H29 119.7 . . ?
C30 C29 H29 119.7 . . ?
C29 C30 C26 119.8(6) . . ?
C29 C30 H30 120.1 . . ?
C26 C30 H30 120.1 . . ?
C35 C31 C32 117.9(5) . . ?
C35 C31 C15 121.8(5) . . ?
C32 C31 C15 120.2(5) . . ?
C33 C32 C31 120.3(5) . . ?
C33 C32 H32 119.8 . . ?
C31 C32 H32 119.8 . . ?
N6 C33 C32 119.9(5) . . ?
N6 C33 H33 120.1 . . ?
C32 C33 H33 120.1 . . ?
N6 C34 C35 120.2(5) . . ?
N6 C34 H34 119.9 . . ?
C35 C34 H34 119.9 . . ?
C34 C35 C31 119.9(5) . . ?
C34 C35 H35 120.1 . . ?
C31 C35 H35 120.1 . . ?
C37 C36 C40 117.5(5) . . ?
C37 C36 C20 120.2(5) . . ?
C40 C36 C20 122.3(5) . . ?
C38 C37 C36 120.9(5) . . ?
C38 C37 H37 119.6 . . ?
C36 C37 H37 119.6 . . ?
N7 C38 C37 119.6(5) . . ?
N7 C38 H38 120.2 . . ?
C37 C38 H38 120.2 . . ?
N7 C39 C40 120.3(5) . . ?
N7 C39 H39 119.9 . . ?
C40 C39 H39 119.9 . . ?
C39 C40 C36 119.9(5) . . ?
C39 C40 H40 120.0 . . ?
C36 C40 H40 120.0 . . ?
C1 N1 C4 106.1(4) . . ?
C1 N1 Cu1 127.4(3) . . ?
C4 N1 Cu1 126.2(3) . . ?
C6 N2 C9 105.5(4) . . ?
C6 N2 Cu1 127.2(3) . . ?
C9 N2 Cu1 126.6(3) . . ?
C11 N3 C14 105.0(4) . . ?
C11 N3 Cu1 127.5(3) . . ?
C14 N3 Cu1 126.8(3) . . ?
C19 N4 C16 105.9(4) . . ?
C19 N4 Cu1 126.8(3) . . ?
C16 N4 Cu1 127.0(3) . . ?
O1 N6 C34 119.7(5) . . ?
O1 N6 C33 118.5(5) . . ?
C34 N6 C33 121.8(4) . . ?
O2 N7 C38 118.7(5) . . ?
O2 N7 C39 119.5(5) . . ?
C38 N7 C39 121.8(4) . . ?
N6 O1 Cu2 117.4(3) . 1_545 ?
N7 O2 Cu2 120.0(3) . . ?

loop_
_geom_bond_atom_site_label_1
_geom_bond_atom_site_label_2
_geom_bond_distance
_geom_bond_site_symmetry_2
_geom_bond_publ_flag
Cu2 O2 1.952(4) 2_666 ?
Cu2 O2 1.952(4) . ?
Cu2 O1 1.964(4) 2_656 ?
Cu2 O1 1.964(4) 1_565 ?
Cu1 N3 1.995(4) . ?
Cu1 N2 1.999(4) . ?
Cu1 N4 2.001(4) . ?
Cu1 N1 2.008(4) . ?
Cu3 Br1 2.321(2) . ?
Cu3 Br2 2.3223(18) . ?
Cu3 Br2 2.641(3) 2_566 ?
Cu3 Cu3 2.782(5) 2_566 ?
Br2 Cu3 2.641(3) 2_566 ?
C1 N1 1.364(6) . ?
C1 C20 1.407(7) . ?
C1 C2 1.444(7) . ?
C2 C3 1.356(7) . ?
C2 H2 0.9500 . ?
C3 C4 1.445(7) . ?
C3 H3 0.9500 . ?
C4 N1 1.373(6) . ?
C4 C5 1.412(7) . ?
C5 C6 1.400(7) . ?
C5 C21 1.503(6) . ?
C6 N2 1.377(6) . ?
C6 C7 1.436(7) . ?
C7 C8 1.367(7) . ?
C7 H7 0.9500 . ?
C8 C9 1.447(7) . ?
C8 H8 0.9500 . ?
C9 N2 1.391(6) . ?
C9 C10 1.395(7) . ?
C10 C11 1.408(6) . ?
C10 C26 1.485(7) . ?
C11 N3 1.384(6) . ?
C11 C12 1.436(7) . ?
C12 C13 1.368(7) . ?
C12 H12 0.9500 . ?
C13 C14 1.430(7) . ?
C13 H13 0.9500 . ?
C14 N3 1.391(6) . ?
C14 C15 1.395(7) . ?
C15 C16 1.401(7) . ?
C15 C31 1.494(6) . ?
C16 N4 1.383(6) . ?
C16 C17 1.437(7) . ?
C17 C18 1.366(7) . ?
C17 H17 0.9500 . ?
C18 C19 1.445(6) . ?
C18 H18 0.9500 . ?
C19 N4 1.378(6) . ?
C19 C20 1.386(7) . ?
C20 C36 1.500(7) . ?
C21 C25 1.389(7) . ?
C21 C22 1.395(8) . ?
C22 C23 1.403(8) . ?
C22 H22 0.9500 . ?
C23 C41 1.373(10) . ?
C23 H23 0.9500 . ?
C41 C24 1.380(10) . ?
C41 H41 0.9500 . ?
C24 C25 1.398(7) . ?
C24 H24 0.9500 . ?
C25 H25 0.9500 . ?
C26 C27 1.397(7) . ?
C26 C30 1.406(7) . ?
C27 C28 1.416(8) . ?
C27 H27 0.9500 . ?
C28 C42 1.382(11) . ?
C28 H28 0.9500 . ?
C42 C29 1.372(11) . ?
C42 H42 0.9500 . ?
C29 C30 1.406(8) . ?
C29 H29 0.9500 . ?
C30 H30 0.9500 . ?
C31 C35 1.400(7) . ?
C31 C32 1.400(7) . ?
C32 C33 1.385(7) . ?
C32 H32 0.9500 . ?
C33 N6 1.355(7) . ?
C33 H33 0.9500 . ?
C34 N6 1.341(7) . ?
C34 C35 1.394(7) . ?
C34 H34 0.9500 . ?
C35 H35 0.9500 . ?
C36 C37 1.390(7) . ?
C36 C40 1.400(7) . ?
C37 C38 1.386(7) . ?
C37 H37 0.9500 . ?
C38 N7 1.342(7) . ?
C38 H38 0.9500 . ?
C39 N7 1.343(7) . ?
C39 C40 1.385(7) . ?
C39 H39 0.9500 . ?
C40 H40 0.9500 . ?
N6 O1 1.334(5) . ?
N7 O2 1.341(5) . ?
O1 Cu2 1.964(4) 1_545 ?
